data_4110297
loop_
_publ_author_name
'Jhih-Meng Tang'
'Sabyasachi Bhunia'
'Shariar Md. Abu Sohel'
'Ming-Yuan Lin'
'Hsin-Yi Liao'
'Swarup Datta'
'Arindam Das'
'Rai-Shung Liu'

_publ_section_title
;
 The Skeletal Rearrangement of Gold- and Platinum-Catalyzed
 Cycloisomerization of cis-4,6-Dien-1-yn-3-ols: Pinacol Rearrangement and
 Formation of Bicyclo[4.1.0]heptenone and Reorganized Styrene Derivatives
;
_journal_name_full 'Journal of the American Chemical Society'
_journal_page_first 15677
_journal_page_last 15683
_journal_paper_doi 10.1021/ja076175r
_journal_volume 129
_journal_year 2007
_chemical_formula_sum 'C19 H24 O2 Si'
_chemical_formula_weight 312.47
_chemical_name_systematic
; 
 ? 
;
_space_group_IT_number 61
_symmetry_cell_setting orthorhombic
_symmetry_space_group_name_Hall '-P 2ac 2ab'
_symmetry_space_group_name_H-M 'P b c a'
_atom_sites_solution_hydrogens geom
_atom_sites_solution_primary direct
_atom_sites_solution_secondary difmap
_audit_creation_method SHELXL-97
_cell_angle_alpha 90.00
_cell_angle_beta 90.00
_cell_angle_gamma 90.00
_cell_formula_units_Z 8
_cell_length_a 7.6498(4)
_cell_length_b 16.9929(10)
_cell_length_c 27.4065(17)
_cell_measurement_reflns_used 1097
_cell_measurement_temperature 273(2)
_cell_measurement_theta_max 25
_cell_measurement_theta_min 2.5
_cell_volume 3562.6(4)
_computing_cell_refinement 'Bruker Smart'
_computing_data_collection 'Bruker Smart'
_computing_data_reduction 'Bruker Saint'
_computing_molecular_graphics 'Bruker Shelxtl'
_computing_publication_material 'Bruker Shelxtl'
_computing_structure_refinement 'Shelxtl-97 (Sheldrick, 2000)'
_computing_structure_solution 'Shelxtl-97 (Sheldrick, 1990)'
_diffrn_ambient_temperature 273(2)
_diffrn_measured_fraction_theta_full 0.950
_diffrn_measured_fraction_theta_max 0.950
_diffrn_measurement_device_type 'CCD area detector'
_diffrn_measurement_method 'phi and omega scans'
_diffrn_radiation_monochromator graphite
_diffrn_radiation_source 'fine-focus sealed tube'
_diffrn_radiation_type MoK\a
_diffrn_radiation_wavelength 0.71073
_diffrn_reflns_av_R_equivalents 0.0493
_diffrn_reflns_av_sigmaI/netI 0.0427
_diffrn_reflns_limit_h_max 4
_diffrn_reflns_limit_h_min -7
_diffrn_reflns_limit_k_max 16
_diffrn_reflns_limit_k_min -15
_diffrn_reflns_limit_l_max 23
_diffrn_reflns_limit_l_min -24
_diffrn_reflns_number 6752
_diffrn_reflns_theta_full 20.11
_diffrn_reflns_theta_max 20.11
_diffrn_reflns_theta_min 1.49
_exptl_absorpt_coefficient_mu 0.137
_exptl_absorpt_correction_T_max 0.95200
_exptl_absorpt_correction_T_min 0.79967
_exptl_absorpt_correction_type empirical
_exptl_crystal_colour colorless
_exptl_crystal_density_diffrn 1.165
_exptl_crystal_description columnar
_exptl_crystal_F_000 1344
_exptl_crystal_size_max 0.05
_exptl_crystal_size_mid 0.05
_exptl_crystal_size_min 0.20
_refine_diff_density_max 0.345
_refine_diff_density_min -0.333
_refine_diff_density_rms 0.110
_refine_ls_extinction_method none
_refine_ls_goodness_of_fit_ref 1.131
_refine_ls_hydrogen_treatment mixed
_refine_ls_matrix_type full
_refine_ls_number_parameters 211
_refine_ls_number_reflns 1612
_refine_ls_number_restraints 0
_refine_ls_restrained_S_all 1.131
_refine_ls_R_factor_all 0.0826
_refine_ls_R_factor_gt 0.0514
_refine_ls_shift/su_max 0.000
_refine_ls_shift/su_mean 0.000
_refine_ls_structure_factor_coef Fsqd
_refine_ls_weighting_details 'calc w=1/[\s^2^(Fo^2^)+(0.1240P)^2^+0.3910P] where P=(Fo^2^+2Fc^2^)/3'
_refine_ls_weighting_scheme calc
_refine_ls_wR_factor_gt 0.1438
_refine_ls_wR_factor_ref 0.1893
_reflns_number_gt 1203
_reflns_number_total 1612
_reflns_threshold_expression >2sigma(I)
_cod_data_source_file ja076175rsi20070816_033902.cif
_cod_data_source_block 06oc58_0m
_cod_database_code 4110297

loop_
_symmetry_equiv_pos_as_xyz
'x, y, z'
'-x+1/2, -y, z+1/2'
'-x, y+1/2, -z+1/2'
'x+1/2, -y+1/2, -z'
'-x, -y, -z'
'x-1/2, y, -z-1/2'
'x, -y-1/2, z-1/2'
'-x-1/2, y-1/2, z'

loop_
_atom_site_label
_atom_site_type_symbol
_atom_site_fract_x
_atom_site_fract_y
_atom_site_fract_z
_atom_site_U_iso_or_equiv
_atom_site_adp_type
_atom_site_occupancy
_atom_site_symmetry_multiplicity
_atom_site_calc_flag
_atom_site_refinement_flags
Si1 Si 0.1229(2) 0.34440(8) 0.03202(5) 0.0566(7) Uani 1 1 d .
O1 O -0.0983(6) 0.0642(3) 0.1134(2) 0.126(2) Uani 1 1 d .
O2 O 0.3364(4) 0.07155(17) 0.20646(12) 0.0583(10) Uani 1 1 d .
C1 C 0.0664(6) 0.2642(3) 0.29236(18) 0.0488(14) Uani 1 1 d .
H1A H 0.0265 0.2125 0.2919 0.059 Uiso 1 1 calc R
C2 C 0.0673(6) 0.3050(3) 0.33587(18) 0.0574(15) Uani 1 1 d .
H2A H 0.0285 0.2807 0.3643 0.069 Uiso 1 1 calc R
C3 C 0.1251(7) 0.3814(3) 0.3374(2) 0.0575(15) Uani 1 1 d .
H3A H 0.1256 0.4089 0.3667 0.069 Uiso 1 1 calc R
C4 C 0.1820(7) 0.4165(3) 0.2955(2) 0.0612(15) Uani 1 1 d .
H4A H 0.2214 0.4682 0.2963 0.073 Uiso 1 1 calc R
C5 C 0.1812(6) 0.3757(3) 0.25234(19) 0.0532(14) Uani 1 1 d .
H5A H 0.2204 0.4008 0.2242 0.064 Uiso 1 1 calc R
C6 C 0.1239(5) 0.2987(3) 0.24921(16) 0.0435(13) Uani 1 1 d .
C7 C 0.1192(6) 0.2572(3) 0.20225(17) 0.0446(13) Uani 1 1 d .
C8 C 0.1381(6) 0.1792(3) 0.19371(16) 0.0429(12) Uani 1 1 d .
C9 C 0.1929(6) 0.1142(3) 0.22712(18) 0.0540(14) Uani 1 1 d .
H9A H 0.2270 0.1359 0.2584 0.065 Uiso 1 1 calc R
H9B H 0.0953 0.0787 0.2324 0.065 Uiso 1 1 calc R
C10 C 0.2950(8) 0.0394(3) 0.15975(18) 0.0647(15) Uani 1 1 d .
H10A H 0.1924 0.0062 0.1625 0.078 Uiso 1 1 calc R
H10B H 0.3914 0.0069 0.1486 0.078 Uiso 1 1 calc R
C11 C 0.2606(7) 0.1035(2) 0.12273(18) 0.0624(15) Uani 1 1 d .
H11A H 0.2265 0.0800 0.0919 0.075 Uiso 1 1 calc R
H11B H 0.3667 0.1335 0.1174 0.075 Uiso 1 1 calc R
C12 C 0.1163(6) 0.1583(2) 0.14036(17) 0.0472(14) Uani 1 1 d .
C13 C -0.0648(8) 0.1225(3) 0.1334(2) 0.0718(17) Uani 1 1 d .
H13A H -0.1583 0.1503 0.1466 0.086 Uiso 1 1 calc R
C14 C 0.1094(6) 0.2395(2) 0.11558(18) 0.0455(13) Uani 1 1 d .
C15 C 0.0898(7) 0.3005(3) 0.15473(16) 0.0529(14) Uani 1 1 d .
H15A H -0.0262 0.3234 0.1539 0.063 Uiso 1 1 calc R
H15B H 0.1754 0.3420 0.1506 0.063 Uiso 1 1 calc R
C16 C 0.1207(7) 0.2506(3) 0.06756(19) 0.0555(14) Uani 1 1 d .
H16A H 0.1286 0.2049 0.0490 0.067 Uiso 1 1 calc R
C17 C 0.1170(12) 0.3162(5) -0.0330(2) 0.076(2) Uani 1 1 d .
C18 C -0.0703(9) 0.4058(3) 0.0467(2) 0.094(2) Uani 1 1 d .
H18A H -0.1750 0.3766 0.0401 0.140 Uiso 1 1 calc R
H18B H -0.0686 0.4525 0.0270 0.140 Uiso 1 1 calc R
H18C H -0.0674 0.4201 0.0805 0.140 Uiso 1 1 calc R
C19 C 0.3276(8) 0.3999(3) 0.0436(2) 0.086(2) Uani 1 1 d .
H19A H 0.4263 0.3674 0.0357 0.128 Uiso 1 1 calc R
H19B H 0.3329 0.4146 0.0774 0.128 Uiso 1 1 calc R
H19C H 0.3295 0.4463 0.0237 0.128 Uiso 1 1 calc R
H17A H 0.128(7) 0.357(4) -0.048(2) 0.09(2) Uiso 1 1 d .
H17B H 0.022(10) 0.283(4) -0.041(2) 0.14(3) Uiso 1 1 d .
H17C H 0.209(10) 0.284(4) -0.041(2) 0.12(3) Uiso 1 1 d .

loop_
_atom_site_aniso_label
_atom_site_aniso_U_11
_atom_site_aniso_U_22
_atom_site_aniso_U_33
_atom_site_aniso_U_23
_atom_site_aniso_U_13
_atom_site_aniso_U_12
Si1 0.0792(12) 0.0492(11) 0.0415(11) 0.0092(7) -0.0007(7) 0.0011(7)
O1 0.139(5) 0.081(3) 0.159(5) 0.011(3) -0.056(3) -0.026(3)
O2 0.070(3) 0.046(2) 0.058(3) 0.0035(18) -0.0057(18) 0.0128(16)
C1 0.056(3) 0.042(3) 0.048(4) 0.008(3) 0.002(2) -0.001(2)
C2 0.071(4) 0.061(4) 0.040(4) 0.000(3) 0.004(2) 0.005(3)
C3 0.071(4) 0.058(4) 0.043(4) -0.008(3) -0.004(3) 0.008(3)
C4 0.081(4) 0.042(3) 0.061(4) -0.007(4) 0.002(3) 0.002(3)
C5 0.069(4) 0.042(3) 0.048(4) 0.007(3) 0.010(2) 0.003(2)
C6 0.051(3) 0.040(3) 0.040(4) 0.001(3) -0.001(2) 0.010(2)
C7 0.052(3) 0.045(3) 0.036(3) 0.005(3) 0.002(2) 0.003(2)
C8 0.052(3) 0.043(3) 0.033(3) 0.005(3) 0.002(2) 0.001(2)
C9 0.069(4) 0.046(3) 0.047(3) 0.009(3) -0.001(3) 0.005(3)
C10 0.092(4) 0.045(3) 0.058(4) 0.000(3) 0.002(3) 0.009(3)
C11 0.087(4) 0.041(3) 0.060(4) 0.002(3) 0.008(3) 0.007(3)
C12 0.058(3) 0.040(3) 0.044(4) 0.006(2) -0.003(2) -0.004(2)
C13 0.099(5) 0.052(4) 0.064(4) 0.007(3) -0.032(3) -0.002(3)
C14 0.057(3) 0.040(3) 0.040(4) 0.005(3) -0.002(2) -0.001(2)
C15 0.074(4) 0.040(3) 0.045(3) 0.006(3) 0.003(2) 0.006(2)
C16 0.081(4) 0.045(3) 0.040(4) -0.006(3) -0.004(3) 0.003(2)
C17 0.102(6) 0.077(5) 0.049(4) 0.012(4) -0.004(4) -0.010(5)
C18 0.118(6) 0.078(4) 0.085(5) 0.029(4) 0.020(4) 0.025(3)
C19 0.112(6) 0.068(4) 0.077(5) 0.012(3) -0.013(3) -0.011(3)

loop_
_atom_type_symbol
_atom_type_description
_atom_type_scat_dispersion_real
_atom_type_scat_dispersion_imag
_atom_type_scat_source
C C 0.0033 0.0016 'International Tables Vol C Tables 4.2.6.8 and 6.1.1.4'
H H 0.0000 0.0000 'International Tables Vol C Tables 4.2.6.8 and 6.1.1.4'
O O 0.0106 0.0060 'International Tables Vol C Tables 4.2.6.8 and 6.1.1.4'
Si Si 0.0817 0.0704 'International Tables Vol C Tables 4.2.6.8 and 6.1.1.4'

loop_
_geom_angle_atom_site_label_1
_geom_angle_atom_site_label_2
_geom_angle_atom_site_label_3
_geom_angle
C17 Si1 C18 109.6(4)
C17 Si1 C19 108.5(3)
C18 Si1 C19 110.5(3)
C17 Si1 C16 106.3(3)
C18 Si1 C16 111.1(2)
C19 Si1 C16 110.6(2)
C10 O2 C9 112.2(4)
C2 C1 C6 121.4(4)
C2 C1 H1A 119.3
C6 C1 H1A 119.3
C3 C2 C1 120.3(5)
C3 C2 H2A 119.9
C1 C2 H2A 119.9
C4 C3 C2 119.4(5)
C4 C3 H3A 120.3
C2 C3 H3A 120.3
C3 C4 C5 120.2(5)
C3 C4 H4A 119.9
C5 C4 H4A 119.9
C4 C5 C6 122.2(5)
C4 C5 H5A 118.9
C6 C5 H5A 118.9
C5 C6 C1 116.5(4)
C5 C6 C7 121.1(4)
C1 C6 C7 122.4(4)
C8 C7 C6 128.3(4)
C8 C7 C15 110.0(4)
C6 C7 C15 121.7(4)
C7 C8 C9 130.4(4)
C7 C8 C12 112.7(4)
C9 C8 C12 116.7(4)
O2 C9 C8 110.3(4)
O2 C9 H9A 109.6
C8 C9 H9A 109.6
O2 C9 H9B 109.6
C8 C9 H9B 109.6
H9A C9 H9B 108.1
O2 C10 C11 111.4(4)
O2 C10 H10A 109.3
C11 C10 H10A 109.3
O2 C10 H10B 109.3
C11 C10 H10B 109.3
H10A C10 H10B 108.0
C10 C11 C12 110.7(4)
C10 C11 H11A 109.5
C12 C11 H11A 109.5
C10 C11 H11B 109.5
C12 C11 H11B 109.5
H11A C11 H11B 108.1
C8 C12 C11 111.7(4)
C8 C12 C13 108.3(4)
C11 C12 C13 112.0(4)
C8 C12 C14 102.7(3)
C11 C12 C14 115.7(4)
C13 C12 C14 105.8(4)
O1 C13 C12 126.8(6)
O1 C13 H13A 116.6
C12 C13 H13A 116.6
C16 C14 C15 128.0(4)
C16 C14 C12 124.1(4)
C15 C14 C12 107.9(4)
C14 C15 C7 105.4(4)
C14 C15 H15A 110.7
C7 C15 H15A 110.7
C14 C15 H15B 110.7
C7 C15 H15B 110.7
H15A C15 H15B 108.8
C14 C16 Si1 129.5(4)
C14 C16 H16A 115.3
Si1 C16 H16A 115.3
Si1 C17 H17A 105(5)
Si1 C17 H17B 114(4)
H17A C17 H17B 118(6)
Si1 C17 H17C 112(4)
H17A C17 H17C 108(6)
H17B C17 H17C 100(6)
Si1 C18 H18A 109.5
Si1 C18 H18B 109.5
H18A C18 H18B 109.5
Si1 C18 H18C 109.5
H18A C18 H18C 109.5
H18B C18 H18C 109.5
Si1 C19 H19A 109.5
Si1 C19 H19B 109.5
H19A C19 H19B 109.5
Si1 C19 H19C 109.5
H19A C19 H19C 109.5
H19B C19 H19C 109.5

loop_
_geom_bond_atom_site_label_1
_geom_bond_atom_site_label_2
_geom_bond_distance
Si1 C17 1.845(7)
Si1 C18 1.853(6)
Si1 C19 1.855(6)
Si1 C16 1.868(5)
O1 C13 1.161(6)
O2 C10 1.428(5)
O2 C9 1.432(5)
C1 C2 1.380(6)
C1 C6 1.391(6)
C1 H1A 0.9300
C2 C3 1.371(7)
C2 H2A 0.9300
C3 C4 1.365(7)
C3 H3A 0.9300
C4 C5 1.371(6)
C4 H4A 0.9300
C5 C6 1.384(7)
C5 H5A 0.9300
C6 C7 1.468(6)
C7 C8 1.353(6)
C7 C15 1.512(6)
C8 C9 1.496(6)
C8 C12 1.514(7)
C9 H9A 0.9700
C9 H9B 0.9700
C10 C11 1.512(6)
C10 H10A 0.9700
C10 H10B 0.9700
C11 C12 1.522(6)
C11 H11A 0.9700
C11 H11B 0.9700
C12 C13 1.525(7)
C12 C14 1.539(6)
C13 H13A 0.9300
C14 C16 1.332(6)
C14 C15 1.499(6)
C15 H15A 0.9700
C15 H15B 0.9700
C16 H16A 0.9300
C17 H17A 0.81(6)
C17 H17B 0.95(8)
C17 H17C 0.92(7)
C18 H18A 0.9600
C18 H18B 0.9600
C18 H18C 0.9600
C19 H19A 0.9600
C19 H19B 0.9600
C19 H19C 0.9600
